data_1008109
loop_
_publ_author_name
'Duc Tran Qui'
'Vincent, H'
'Bertaut, E F'
'Qui Vu Van'

_publ_section_title
;
Etude par Diffraction Neutronique de la Structure Nucleaire et
Magnetique de l'Orthothiogermanate de Manganese
;
_journal_coden_ASTM SSCOA4
_journal_name_full 'Solid State Communications'
_journal_page_first 641
_journal_page_last 645
_journal_paper_doi 10.1016/0038-1098(69)90583-3
_journal_volume 7
_journal_year 1969
_chemical_formula_structural 'Mn2 Ge S4'
_chemical_formula_sum 'Ge Mn2 S4'
_chemical_name_systematic 'Manganese tetrathiogermanate'
_space_group_IT_number 62
_symmetry_cell_setting orthorhombic
_symmetry_Int_Tables_number 62
_symmetry_space_group_name_Hall '-P 2ac 2n'
_symmetry_space_group_name_H-M 'P n m a'
_cell_angle_alpha 90
_cell_angle_beta 90
_cell_angle_gamma 90
_cell_formula_units_Z 4
_cell_length_a 12.796
_cell_length_b 7.454
_cell_length_c 6.034
_cell_volume 575.5
_refine_ls_R_factor_all 0.06
_cod_database_code 1008109

loop_
_symmetry_equiv_pos_as_xyz
x,y,z
1/2+x,1/2-y,1/2-z
-x,1/2+y,-z
1/2-x,-y,1/2+z
-x,-y,-z
1/2-x,1/2+y,1/2+z
x,1/2-y,z
1/2+x,y,1/2-z

loop_
_atom_site_label
_atom_site_type_symbol
_atom_site_symmetry_multiplicity
_atom_site_Wyckoff_symbol
_atom_site_fract_x
_atom_site_fract_y
_atom_site_fract_z
_atom_site_occupancy
_atom_site_attached_hydrogens
_atom_site_calc_flag
Mn1 Mn2+ 4 a 0. 0. 0. 1. 0 d
Mn2 Mn2+ 4 c 0.266(3) 0.25 0.496(3) 1. 0 d
Ge1 Ge4+ 4 c 0.408(4) 0.25 0.089(6) 1. 0 d
S1 S2- 8 d 0.322(10) 0.014(12) 0.243(12) 1. 0 d
S2 S2- 4 c 0.405(10) 0.25 0.732(8) 1. 0 d
S3 S2- 4 c 0.566(10) 0.25 0.257(12) 1. 0 d

loop_
_atom_type_symbol
_atom_type_oxidation_number
Mn2+ 2.000
Ge4+ 4.000
S2- -2.000
